data_2312807
loop_
_publ_author_name
'&#x17b;es&#x142;awska, Ewa'
'Nitek, Wojciech'
'Handzlik, Jadwiga'

_publ_section_title
;
 Crystallographic studies of piperazine derivatives of
 5,5-dimethylhydantoin in the search for structural features of
 &#x3b1;<sub>1</sub>-adrenoreceptors antagonists.
;
_journal_coeditor_code EQ3022
_journal_issue 'Pt 5'
_journal_name_full 'Acta crystallographica. Section C, Structural chemistry'
_journal_page_first 264
_journal_page_last 272
_journal_paper_doi 10.1107/S2053229625002608
_journal_volume 81
_journal_year 2025
_chemical_formula_iupac 'C26 H30 Cl2 N5 O3 +, Cl -, C2 H3 N'
_chemical_formula_moiety 'C26 H30 Cl2 N5 O3 +, Cl -, C2 H3 N'
_chemical_formula_sum 'C28 H33 Cl3 N6 O3'
_chemical_formula_weight 607.95
_chemical_name_common
;3-(2,4-Dichlorobenzyl)-1-{2-hydroxy-3-[4-(2-cyanophenyl)piperazin-1-yl]propyl}-5,5-dimethylimidazolidine-2,4-dione hydrochloride acetonitrile
monosolvate
;
_chemical_name_systematic
;4-(2-Cyanophenyl)-1-(3-{3-[(2,4-dichlorophenyl)methyl]-5,5-dimethyl-2,4-dioxoimidazolidin-1-yl}-2-hydroxypropyl)piperazin-1-ium chloride acetonitrile
monosolvate
;
_space_group_crystal_system monoclinic
_space_group_IT_number 14
_space_group_name_Hall '-P 2ybc'
_space_group_name_H-M_alt 'P 1 21/c 1'
_atom_sites_solution_hydrogens geom
_atom_sites_solution_primary direct
_audit_creation_method
;
Olex2 1.5
(compiled 2024.02.16 svn.r378c4104 for OlexSys, GUI svn.r6928)
;
_cell_angle_alpha 90
_cell_angle_beta 102.051(2)
_cell_angle_gamma 90
_cell_formula_units_Z 4
_cell_length_a 15.3245(3)
_cell_length_b 19.7187(4)
_cell_length_c 10.2687(2)
_cell_measurement_reflns_used 5669
_cell_measurement_temperature 130.00(10)
_cell_measurement_theta_max 28.0510
_cell_measurement_theta_min 3.1930
_cell_volume 3034.60(11)
_computing_cell_refinement
;
CrysAlis PRO (Rigaku OD, 2018)
;
_computing_data_collection
;
CrysAlis PRO (Rigaku OD, 2018)
;
_computing_data_reduction
;
CrysAlis PRO (Rigaku OD, 2018)
;
_computing_molecular_graphics
;
OLEX2 (Dolomanov <i>et al.</i>, 2009),
ORTEP-3 for Windows (Farrugia, 2012) and
Mercury (Macrae <i>et al.</i>,  2020)
;
_computing_publication_material
;
OLEX2 (Dolomanov <i>et al.</i>, 2009) and
publCIF (Westrip, 2010)
;
_computing_structure_refinement
;
SHELXL2018 (Sheldrick, 2015<i>b</i>)
;
_computing_structure_solution
;
SHELXS (Sheldrick, 2008)
;
_diffrn_ambient_temperature 130.00(10)
_diffrn_detector 'CCD plate'
_diffrn_detector_area_resol_mean 10.3756
_diffrn_measured_fraction_theta_full 0.999
_diffrn_measured_fraction_theta_max 0.902
_diffrn_measurement_device 'four-circle diffractometer'
_diffrn_measurement_device_type 'Rigaku SuperNova Dual Source diffractometer with an Atlas detector'
_diffrn_measurement_method '\w scans'
_diffrn_radiation_monochromator mirror
_diffrn_radiation_probe x-ray
_diffrn_radiation_type 'Mo K\a'
_diffrn_radiation_wavelength 0.71073
_diffrn_reflns_av_R_equivalents 0.0385
_diffrn_reflns_av_unetI/netI 0.0553
_diffrn_reflns_limit_h_max 18
_diffrn_reflns_limit_h_min -20
_diffrn_reflns_limit_k_max 24
_diffrn_reflns_limit_k_min -23
_diffrn_reflns_limit_l_max 13
_diffrn_reflns_limit_l_min -13
_diffrn_reflns_number 16402
_diffrn_reflns_theta_full 25.242
_diffrn_reflns_theta_max 28.593
_diffrn_reflns_theta_min 2.718
_diffrn_source 'micro-focus sealed X-ray tube'
_exptl_absorpt_coefficient_mu 0.342
_exptl_absorpt_correction_T_max 1.000
_exptl_absorpt_correction_T_min 0.375
_exptl_absorpt_correction_type gaussian
_exptl_absorpt_process_details
;
(CrysAlis PRO; Rigaku OD, 2018)
;
_exptl_crystal_colour colourless
_exptl_crystal_density_diffrn 1.331
_exptl_crystal_description block
_exptl_crystal_F_000 1272
_exptl_crystal_size_max 0.353
_exptl_crystal_size_mid 0.309
_exptl_crystal_size_min 0.177
_refine_diff_density_max 0.950
_refine_diff_density_min -0.411
_refine_ls_extinction_method none
_refine_ls_goodness_of_fit_ref 1.046
_refine_ls_hydrogen_treatment constr
_refine_ls_matrix_type full
_refine_ls_number_parameters 365
_refine_ls_number_reflns 7004
_refine_ls_number_restraints 0
_refine_ls_restrained_S_all 1.046
_refine_ls_R_factor_all 0.0854
_refine_ls_R_factor_gt 0.0581
_refine_ls_shift/su_max 0.000
_refine_ls_shift/su_mean 0.000
_refine_ls_structure_factor_coef Fsqd
_refine_ls_weighting_details 'w=1/[\s^2^(Fo^2^)+(0.0708P)^2^+1.7909P] where P=(Fo^2^+2Fc^2^)/3'
_refine_ls_weighting_scheme calc
_refine_ls_wR_factor_gt 0.1415
_refine_ls_wR_factor_ref 0.1620
_reflns_number_gt 5088
_reflns_number_total 7004
_reflns_threshold_expression 'I > 2\s(I)'
_cod_data_source_file eq3022sup1.cif
_cod_data_source_block 2
_cod_depositor_comments 'Adding full bibliography for 2312806--2312811.cif.'
_cod_database_code 2312807
_cod_database_fobs_code 2312807
_shelx_space_group_comment
;
The symmetry employed for this shelxl refinement is uniquely defined
by the following loop, which should always be used as a source of
symmetry information in preference to the above space-group names.
They are only intended as comments.
;
_shelx_estimated_absorpt_t_min 0.889
_shelx_estimated_absorpt_t_max 0.942

loop_
_space_group_symop_operation_xyz
'x, y, z'
'-x, y+1/2, -z+1/2'
'-x, -y, -z'
'x, -y-1/2, z-1/2'

loop_
_atom_site_type_symbol
_atom_site_label
_atom_site_fract_x
_atom_site_fract_y
_atom_site_fract_z
_atom_site_U_iso_or_equiv
_atom_site_adp_type
_atom_site_calc_flag
_atom_site_occupancy
_atom_site_disorder_assembly
_atom_site_disorder_group
Cl Cl1 0.35331(5) 0.06111(4) 0.34029(8) 0.0474(2) Uani d 1 . .
O O1 -0.08181(12) -0.11771(11) 0.76062(19) 0.0401(5) Uani d 1 . .
H H1 -0.073114 -0.132300 0.839127 0.060 Uiso calc 1 . .
N N1 0.15501(13) -0.10637(10) 0.72658(19) 0.0247(4) Uani d 1 . .
Cl Cl2 0.61468(6) 0.14674(5) 0.73809(11) 0.0700(3) Uani d 1 . .
O O2 0.13904(12) -0.00709(8) 0.60495(17) 0.0299(4) Uani d 1 . .
N N2 -0.09791(13) -0.15995(10) 0.47104(19) 0.0241(4) Uani d 1 . .
H H2 -0.081061 -0.208495 0.489994 0.029 Uiso calc 1 . .
C C2 0.18039(16) -0.05726(11) 0.6507(2) 0.0234(5) Uani d 1 . .
N N3 0.26576(13) -0.07457(10) 0.6302(2) 0.0268(4) Uani d 1 . .
O O4 0.36220(13) -0.16428(10) 0.6794(2) 0.0421(5) Uani d 1 . .
N N4 -0.25851(13) -0.16592(10) 0.26901(19) 0.0260(4) Uani d 1 . .
C C4 0.29347(17) -0.13552(13) 0.6872(3) 0.0308(6) Uani d 1 . .
C C5 0.22273(17) -0.15971(13) 0.7620(3) 0.0327(6) Uani d 1 . .
C C6 0.07431(15) -0.09904(13) 0.7796(2) 0.0271(5) Uani d 1 . .
H H6A 0.060142 -0.050139 0.782167 0.033 Uiso calc 1 . .
H H6B 0.087155 -0.115733 0.872612 0.033 Uiso calc 1 . .
C C7 -0.00885(16) -0.13610(13) 0.7028(2) 0.0271(5) Uani d 1 . .
H H7 0.000883 -0.186196 0.711227 0.033 Uiso calc 1 . .
C C8 -0.02770(16) -0.11649(12) 0.5572(2) 0.0263(5) Uani d 1 . .
H H8A -0.047388 -0.068587 0.548672 0.032 Uiso calc 1 . .
H H8B 0.028319 -0.119878 0.523957 0.032 Uiso calc 1 . .
C C9 -0.09753(16) -0.14654(12) 0.3271(2) 0.0253(5) Uani d 1 . .
H H9A -0.039747 -0.161253 0.307908 0.030 Uiso calc 1 . .
H H9B -0.103845 -0.097230 0.309546 0.030 Uiso calc 1 . .
C C10 -0.17256(16) -0.18375(13) 0.2363(2) 0.0278(5) Uani d 1 . .
H H10A -0.173316 -0.171584 0.142506 0.033 Uiso calc 1 . .
H H10B -0.162786 -0.233274 0.246319 0.033 Uiso calc 1 . .
C C11 -0.18926(16) -0.14952(13) 0.4997(2) 0.0270(5) Uani d 1 . .
H H11A -0.204257 -0.100635 0.492823 0.032 Uiso calc 1 . .
H H11B -0.189105 -0.164251 0.591943 0.032 Uiso calc 1 . .
C C12 -0.25966(16) -0.18904(13) 0.4037(2) 0.0270(5) Uani d 1 . .
H H12A -0.246558 -0.238199 0.411841 0.032 Uiso calc 1 . .
H H12B -0.319214 -0.181110 0.423935 0.032 Uiso calc 1 . .
C C13 0.30481(17) -0.03967(13) 0.5322(2) 0.0305(5) Uani d 1 . .
H H13A 0.257203 -0.014262 0.471695 0.037 Uiso calc 1 . .
H H13B 0.328568 -0.073886 0.478163 0.037 Uiso calc 1 . .
C C14 0.37877(16) 0.00898(12) 0.5899(3) 0.0296(5) Uani d 1 . .
C C15 0.40858(18) 0.05543(13) 0.5063(3) 0.0346(6) Uani d 1 . .
C C16 0.4811(2) 0.09747(14) 0.5509(3) 0.0430(7) Uani d 1 . .
H H16 0.501356 0.127569 0.491335 0.052 Uiso calc 1 . .
C C17 0.5228(2) 0.09485(15) 0.6821(3) 0.0453(8) Uani d 1 . .
C C18 0.4944(2) 0.05117(16) 0.7706(3) 0.0474(8) Uani d 1 . .
H H18 0.523268 0.050437 0.861954 0.057 Uiso calc 1 . .
C C19 0.42244(18) 0.00833(15) 0.7225(3) 0.0381(6) Uani d 1 . .
H H19 0.402858 -0.022091 0.782201 0.046 Uiso calc 1 . .
C C20 0.2609(2) -0.1611(2) 0.9112(3) 0.0588(10) Uani d 1 . .
H H20A 0.282184 -0.115665 0.941231 0.088 Uiso calc 1 . .
H H20B 0.310744 -0.193190 0.930415 0.088 Uiso calc 1 . .
H H20C 0.214419 -0.175187 0.958102 0.088 Uiso calc 1 . .
C C21 0.1874(2) -0.22874(15) 0.7074(4) 0.0572(9) Uani d 1 . .
H H21A 0.141326 -0.244126 0.754039 0.086 Uiso calc 1 . .
H H21B 0.236442 -0.261590 0.721283 0.086 Uiso calc 1 . .
H H21C 0.161713 -0.224784 0.611989 0.086 Uiso calc 1 . .
C C22 -0.33498(16) -0.17707(12) 0.1689(2) 0.0257(5) Uani d 1 . .
C C23 -0.34811(17) -0.13634(13) 0.0540(2) 0.0308(6) Uani d 1 . .
C C24 -0.42380(19) -0.14572(16) -0.0487(3) 0.0396(7) Uani d 1 . .
H H24 -0.431203 -0.119149 -0.127424 0.048 Uiso calc 1 . .
C C25 -0.48706(18) -0.19317(17) -0.0355(3) 0.0424(7) Uani d 1 . .
H H25 -0.537689 -0.199873 -0.105411 0.051 Uiso calc 1 . .
C C26 -0.47679(18) -0.23108(15) 0.0798(3) 0.0382(6) Uani d 1 . .
H H26 -0.521869 -0.262440 0.090321 0.046 Uiso calc 1 . .
C C27 -0.40120(17) -0.22386(13) 0.1807(3) 0.0307(5) Uani d 1 . .
H H27 -0.394575 -0.251095 0.258425 0.037 Uiso calc 1 . .
C C28 -0.2891(2) -0.08067(15) 0.0453(3) 0.0387(6) Uani d 1 . .
N N29 -0.2449(2) -0.03464(15) 0.0384(3) 0.0591(8) Uani d 1 . .
Cl Cl5 -0.02731(5) -0.30460(3) 0.52092(6) 0.03570(18) Uani d 1 . .
N N31 0.14166(19) -0.12635(16) 0.3688(3) 0.0545(7) Uani d 1 . .
C C32 0.1309(2) -0.09311(17) 0.2768(3) 0.0452(8) Uani d 1 . .
C C33 0.1161(3) -0.04961(18) 0.1598(4) 0.0655(10) Uani d 1 . .
H H33A 0.063396 -0.065348 0.095604 0.098 Uiso calc 1 . .
H H33B 0.168368 -0.051303 0.118864 0.098 Uiso calc 1 . .
H H33C 0.106493 -0.002872 0.186095 0.098 Uiso calc 1 . .

loop_
_atom_site_aniso_label
_atom_site_aniso_U_11
_atom_site_aniso_U_22
_atom_site_aniso_U_33
_atom_site_aniso_U_12
_atom_site_aniso_U_13
_atom_site_aniso_U_23
Cl1 0.0441(4) 0.0517(4) 0.0500(4) 0.0021(4) 0.0186(3) 0.0183(3)
O1 0.0295(10) 0.0586(13) 0.0337(10) 0.0029(9) 0.0100(8) -0.0022(9)
N1 0.0190(9) 0.0264(10) 0.0287(10) 0.0003(8) 0.0052(8) 0.0019(8)
Cl2 0.0489(5) 0.0724(6) 0.0992(7) -0.0335(5) 0.0394(5) -0.0482(5)
O2 0.0304(9) 0.0245(9) 0.0347(9) 0.0022(8) 0.0066(7) 0.0033(7)
N2 0.0220(10) 0.0255(10) 0.0252(10) -0.0004(8) 0.0057(8) 0.0010(8)
C2 0.0220(11) 0.0233(11) 0.0246(11) -0.0013(10) 0.0040(9) -0.0035(9)
N3 0.0223(10) 0.0294(11) 0.0289(10) -0.0015(9) 0.0060(8) 0.0029(8)
O4 0.0298(10) 0.0474(12) 0.0504(12) 0.0135(9) 0.0117(9) 0.0067(9)
N4 0.0228(10) 0.0309(11) 0.0254(10) -0.0019(9) 0.0073(8) 0.0007(8)
C4 0.0245(12) 0.0339(13) 0.0327(13) 0.0020(11) 0.0029(10) 0.0024(10)
C5 0.0235(12) 0.0315(13) 0.0428(15) 0.0055(11) 0.0064(11) 0.0099(11)
C6 0.0232(12) 0.0334(13) 0.0255(12) 0.0023(11) 0.0068(9) -0.0032(10)
C7 0.0235(12) 0.0328(13) 0.0259(12) 0.0022(11) 0.0069(9) -0.0006(10)
C8 0.0244(12) 0.0290(12) 0.0247(12) 0.0007(10) 0.0033(9) -0.0013(9)
C9 0.0251(12) 0.0280(12) 0.0244(11) 0.0003(10) 0.0090(9) -0.0001(9)
C10 0.0247(12) 0.0320(13) 0.0275(12) -0.0014(11) 0.0075(10) -0.0030(10)
C11 0.0241(12) 0.0311(13) 0.0273(12) 0.0007(10) 0.0088(9) 0.0001(10)
C12 0.0228(12) 0.0312(13) 0.0283(12) -0.0010(10) 0.0086(9) 0.0015(10)
C13 0.0281(13) 0.0344(14) 0.0320(13) -0.0036(11) 0.0131(10) 0.0016(10)
C14 0.0232(12) 0.0290(13) 0.0399(14) 0.0007(11) 0.0139(11) -0.0029(10)
C15 0.0294(13) 0.0310(13) 0.0487(16) 0.0024(11) 0.0201(12) -0.0009(11)
C16 0.0380(16) 0.0273(14) 0.072(2) -0.0030(12) 0.0295(15) -0.0058(13)
C17 0.0324(15) 0.0402(16) 0.070(2) -0.0111(13) 0.0250(14) -0.0241(15)
C18 0.0363(16) 0.060(2) 0.0491(18) -0.0111(15) 0.0168(13) -0.0217(15)
C19 0.0322(14) 0.0470(16) 0.0384(15) -0.0079(13) 0.0148(12) -0.0090(12)
C20 0.0336(16) 0.096(3) 0.0461(18) 0.0170(18) 0.0075(13) 0.0372(18)
C21 0.0357(16) 0.0262(14) 0.112(3) 0.0051(13) 0.0206(18) 0.0057(16)
C22 0.0238(12) 0.0280(12) 0.0261(12) 0.0006(10) 0.0069(9) -0.0040(9)
C23 0.0276(13) 0.0369(14) 0.0286(12) 0.0026(11) 0.0078(10) -0.0012(10)
C24 0.0347(15) 0.0553(18) 0.0292(13) 0.0089(14) 0.0073(11) -0.0027(12)
C25 0.0251(13) 0.066(2) 0.0348(15) 0.0029(14) 0.0041(11) -0.0140(13)
C26 0.0266(13) 0.0431(16) 0.0470(16) -0.0065(12) 0.0121(12) -0.0149(13)
C27 0.0268(13) 0.0328(13) 0.0344(13) -0.0024(11) 0.0105(10) -0.0029(10)
C28 0.0421(16) 0.0449(16) 0.0299(14) 0.0014(14) 0.0092(12) 0.0093(11)
N29 0.067(2) 0.0551(17) 0.0580(18) -0.0104(16) 0.0185(15) 0.0161(14)
Cl5 0.0421(4) 0.0333(3) 0.0342(3) 0.0099(3) 0.0139(3) 0.0028(2)
N31 0.0489(16) 0.0684(19) 0.0486(17) -0.0147(15) 0.0156(13) -0.0207(14)
C32 0.0416(17) 0.0489(18) 0.0508(19) -0.0167(15) 0.0231(14) -0.0248(15)
C33 0.084(3) 0.052(2) 0.067(2) -0.017(2) 0.030(2) -0.0154(17)

loop_
_atom_type_symbol
_atom_type_description
_atom_type_scat_dispersion_real
_atom_type_scat_dispersion_imag
_atom_type_scat_source
C C 0.0033 0.0016 'International Tables Vol C Tables 4.2.6.8 and 6.1.1.4'
H H 0.0000 0.0000 'International Tables Vol C Tables 4.2.6.8 and 6.1.1.4'
N N 0.0061 0.0033 'International Tables Vol C Tables 4.2.6.8 and 6.1.1.4'
O O 0.0106 0.0060 'International Tables Vol C Tables 4.2.6.8 and 6.1.1.4'
Cl Cl 0.1484 0.1585 'International Tables Vol C Tables 4.2.6.8 and 6.1.1.4'

loop_
_exptl_crystal_face_index_h
_exptl_crystal_face_index_k
_exptl_crystal_face_index_l
_exptl_crystal_face_perp_dist
1 0 0 0.0844
-1 2 2 0.1042
-5 -2 3 0.0713
1 1 -1 0.0789
0 -1 -1 0.1605
0 1 -1 0.0960
0 1 0 0.1690
-1 1 1 0.0839
1 -1 -1 0.1448
-1 0 0 0.1353
1 -2 0 0.1658
1 1 1 0.1167
-3 -5 2 0.1270

loop_
_geom_angle_atom_site_label_1
_geom_angle_atom_site_label_2
_geom_angle_atom_site_label_3
_geom_angle_site_symmetry_1
_geom_angle_site_symmetry_3
_geom_angle
_geom_angle_publ_flag
C7 O1 H1 . . 109.5 ?
C2 N1 C5 . . 112.5(2) ?
C2 N1 C6 . . 120.9(2) ?
C6 N1 C5 . . 126.1(2) ?
C8 N2 H2 . . 107.8 ?
C9 N2 H2 . . 107.8 ?
C9 N2 C8 . . 109.15(18) ?
C9 N2 C11 . . 111.32(17) ?
C11 N2 H2 . . 107.8 ?
C11 N2 C8 . . 112.74(18) ?
N1 C2 N3 . . 107.48(19) ?
O2 C2 N1 . . 128.1(2) ?
O2 C2 N3 . . 124.4(2) ?
C2 N3 C13 . . 121.3(2) ?
C4 N3 C2 . . 111.4(2) ?
C4 N3 C13 . . 125.4(2) ?
C12 N4 C10 . . 109.32(18) ?
C22 N4 C10 . . 116.48(19) ?
C22 N4 C12 . . 118.09(19) ?
N3 C4 C5 . . 107.5(2) ?
O4 C4 N3 . . 125.4(2) ?
O4 C4 C5 . . 127.1(2) ?
N1 C5 C4 . . 100.99(19) ?
N1 C5 C20 . . 111.4(2) ?
N1 C5 C21 . . 111.7(2) ?
C20 C5 C4 . . 110.3(2) ?
C20 C5 C21 . . 112.7(3) ?
C21 C5 C4 . . 109.2(2) ?
N1 C6 H6A . . 108.3 ?
N1 C6 H6B . . 108.3 ?
N1 C6 C7 . . 115.97(19) ?
H6A C6 H6B . . 107.4 ?
C7 C6 H6A . . 108.3 ?
C7 C6 H6B . . 108.3 ?
O1 C7 C6 . . 107.76(19) ?
O1 C7 H7 . . 109.4 ?
O1 C7 C8 . . 110.1(2) ?
C6 C7 H7 . . 109.4 ?
C8 C7 C6 . . 110.7(2) ?
C8 C7 H7 . . 109.4 ?
N2 C8 C7 . . 113.6(2) ?
N2 C8 H8A . . 108.9 ?
N2 C8 H8B . . 108.9 ?
C7 C8 H8A . . 108.9 ?
C7 C8 H8B . . 108.9 ?
H8A C8 H8B . . 107.7 ?
N2 C9 H9A . . 109.4 ?
N2 C9 H9B . . 109.4 ?
N2 C9 C10 . . 111.29(19) ?
H9A C9 H9B . . 108.0 ?
C10 C9 H9A . . 109.4 ?
C10 C9 H9B . . 109.4 ?
N4 C10 C9 . . 110.22(19) ?
N4 C10 H10A . . 109.6 ?
N4 C10 H10B . . 109.6 ?
C9 C10 H10A . . 109.6 ?
C9 C10 H10B . . 109.6 ?
H10A C10 H10B . . 108.1 ?
N2 C11 H11A . . 109.3 ?
N2 C11 H11B . . 109.3 ?
N2 C11 C12 . . 111.54(19) ?
H11A C11 H11B . . 108.0 ?
C12 C11 H11A . . 109.3 ?
C12 C11 H11B . . 109.3 ?
N4 C12 C11 . . 107.95(19) ?
N4 C12 H12A . . 110.1 ?
N4 C12 H12B . . 110.1 ?
C11 C12 H12A . . 110.1 ?
C11 C12 H12B . . 110.1 ?
H12A C12 H12B . . 108.4 ?
N3 C13 H13A . . 108.6 ?
N3 C13 H13B . . 108.6 ?
N3 C13 C14 . . 114.5(2) ?
H13A C13 H13B . . 107.6 ?
C14 C13 H13A . . 108.6 ?
C14 C13 H13B . . 108.6 ?
C15 C14 C13 . . 119.4(2) ?
C19 C14 C13 . . 123.3(2) ?
C19 C14 C15 . . 117.2(2) ?
C14 C15 Cl1 . . 119.3(2) ?
C16 C15 Cl1 . . 118.5(2) ?
C16 C15 C14 . . 122.2(3) ?
C15 C16 H16 . . 120.6 ?
C17 C16 C15 . . 118.8(3) ?
C17 C16 H16 . . 120.6 ?
C16 C17 Cl2 . . 119.0(2) ?
C16 C17 C18 . . 121.5(3) ?
C18 C17 Cl2 . . 119.5(3) ?
C17 C18 H18 . . 120.7 ?
C17 C18 C19 . . 118.5(3) ?
C19 C18 H18 . . 120.7 ?
C14 C19 C18 . . 121.7(3) ?
C14 C19 H19 . . 119.1 ?
C18 C19 H19 . . 119.1 ?
C5 C20 H20A . . 109.5 ?
C5 C20 H20B . . 109.5 ?
C5 C20 H20C . . 109.5 ?
H20A C20 H20B . . 109.5 ?
H20A C20 H20C . . 109.5 ?
H20B C20 H20C . . 109.5 ?
C5 C21 H21A . . 109.5 ?
C5 C21 H21B . . 109.5 ?
C5 C21 H21C . . 109.5 ?
H21A C21 H21B . . 109.5 ?
H21A C21 H21C . . 109.5 ?
H21B C21 H21C . . 109.5 ?
N4 C22 C23 . . 118.4(2) ?
C27 C22 N4 . . 123.4(2) ?
C27 C22 C23 . . 118.1(2) ?
C22 C23 C28 . . 120.4(2) ?
C24 C23 C22 . . 120.3(2) ?
C24 C23 C28 . . 119.0(2) ?
C23 C24 H24 . . 119.9 ?
C25 C24 C23 . . 120.2(3) ?
C25 C24 H24 . . 119.9 ?
C24 C25 H25 . . 120.1 ?
C24 C25 C26 . . 119.8(3) ?
C26 C25 H25 . . 120.1 ?
C25 C26 H26 . . 119.6 ?
C25 C26 C27 . . 120.7(3) ?
C27 C26 H26 . . 119.6 ?
C22 C27 H27 . . 119.6 ?
C26 C27 C22 . . 120.7(2) ?
C26 C27 H27 . . 119.6 ?
N29 C28 C23 . . 177.3(3) ?
N31 C32 C33 . . 178.9(4) ?
C32 C33 H33A . . 109.5 ?
C32 C33 H33B . . 109.5 ?
C32 C33 H33C . . 109.5 ?
H33A C33 H33B . . 109.5 ?
H33A C33 H33C . . 109.5 ?
H33B C33 H33C . . 109.5 ?

loop_
_geom_bond_atom_site_label_1
_geom_bond_atom_site_label_2
_geom_bond_site_symmetry_2
_geom_bond_distance
_geom_bond_publ_flag
Cl1 C15 . 1.742(3) ?
O1 H1 . 0.8400 ?
O1 C7 . 1.418(3) ?
N1 C2 . 1.350(3) ?
N1 C5 . 1.469(3) ?
N1 C6 . 1.459(3) ?
Cl2 C17 . 1.738(3) ?
O2 C2 . 1.215(3) ?
N2 H2 . 1.0000 ?
N2 C8 . 1.509(3) ?
N2 C9 . 1.503(3) ?
N2 C11 . 1.504(3) ?
C2 N3 . 1.409(3) ?
N3 C4 . 1.365(3) ?
N3 C13 . 1.448(3) ?
O4 C4 . 1.213(3) ?
N4 C10 . 1.469(3) ?
N4 C12 . 1.459(3) ?
N4 C22 . 1.405(3) ?
C4 C5 . 1.530(4) ?
C5 C20 . 1.523(4) ?
C5 C21 . 1.527(4) ?
C6 H6A . 0.9900 ?
C6 H6B . 0.9900 ?
C6 C7 . 1.537(3) ?
C7 H7 . 1.0000 ?
C7 C8 . 1.512(3) ?
C8 H8A . 0.9900 ?
C8 H8B . 0.9900 ?
C9 H9A . 0.9900 ?
C9 H9B . 0.9900 ?
C9 C10 . 1.511(3) ?
C10 H10A . 0.9900 ?
C10 H10B . 0.9900 ?
C11 H11A . 0.9900 ?
C11 H11B . 0.9900 ?
C11 C12 . 1.517(3) ?
C12 H12A . 0.9900 ?
C12 H12B . 0.9900 ?
C13 H13A . 0.9900 ?
C13 H13B . 0.9900 ?
C13 C14 . 1.509(3) ?
C14 C15 . 1.396(4) ?
C14 C19 . 1.386(4) ?
C15 C16 . 1.385(4) ?
C16 H16 . 0.9500 ?
C16 C17 . 1.367(5) ?
C17 C18 . 1.387(5) ?
C18 H18 . 0.9500 ?
C18 C19 . 1.395(4) ?
C19 H19 . 0.9500 ?
C20 H20A . 0.9800 ?
C20 H20B . 0.9800 ?
C20 H20C . 0.9800 ?
C21 H21A . 0.9800 ?
C21 H21B . 0.9800 ?
C21 H21C . 0.9800 ?
C22 C23 . 1.407(3) ?
C22 C27 . 1.395(4) ?
C23 C24 . 1.407(4) ?
C23 C28 . 1.437(4) ?
C24 H24 . 0.9500 ?
C24 C25 . 1.374(4) ?
C25 H25 . 0.9500 ?
C25 C26 . 1.381(4) ?
C26 H26 . 0.9500 ?
C26 C27 . 1.391(4) ?
C27 H27 . 0.9500 ?
C28 N29 . 1.144(4) ?
N31 C32 . 1.133(4) ?
C32 C33 . 1.455(5) ?
C33 H33A . 0.9800 ?
C33 H33B . 0.9800 ?
C33 H33C . 0.9800 ?

loop_
_geom_hbond_atom_site_label_D
_geom_hbond_atom_site_label_H
_geom_hbond_atom_site_label_A
_geom_hbond_site_symmetry_A
_geom_hbond_distance_DH
_geom_hbond_distance_HA
_geom_hbond_distance_DA
_geom_hbond_angle_DHA
_geom_hbond_publ_flag
O1 H1 Cl5 4_556 0.84 2.23 3.043(2) 162.4 yes
N2 H2 Cl5 . 1.00 2.06 3.056(2) 170.9 yes

loop_
_geom_torsion_atom_site_label_1
_geom_torsion_atom_site_label_2
_geom_torsion_atom_site_label_3
_geom_torsion_atom_site_label_4
_geom_torsion_site_symmetry_1
_geom_torsion_site_symmetry_2
_geom_torsion_site_symmetry_3
_geom_torsion_site_symmetry_4
_geom_torsion
_geom_torsion_publ_flag
Cl1 C15 C16 C17 . . . . 177.8(2) ?
O1 C7 C8 N2 . . . . -71.4(3) ?
N1 C2 N3 C4 . . . . 2.7(3) ?
N1 C2 N3 C13 . . . . 167.9(2) ?
N1 C6 C7 O1 . . . . -174.3(2) ?
N1 C6 C7 C8 . . . . -53.8(3) ?
Cl2 C17 C18 C19 . . . . -177.8(2) ?
O2 C2 N3 C4 . . . . -176.5(2) ?
O2 C2 N3 C13 . . . . -11.3(3) ?
N2 C9 C10 N4 . . . . 55.4(3) ?
N2 C11 C12 N4 . . . . -59.3(3) ?
C2 N1 C5 C4 . . . . -2.5(3) ?
C2 N1 C5 C20 . . . . 114.6(3) ?
C2 N1 C5 C21 . . . . -118.5(3) ?
C2 N1 C6 C7 . . . . 99.5(3) ?
C2 N3 C4 O4 . . . . 176.1(2) ?
C2 N3 C4 C5 . . . . -4.3(3) ?
C2 N3 C13 C14 . . . . 106.2(3) ?
N3 C4 C5 N1 . . . . 4.0(3) ?
N3 C4 C5 C20 . . . . -113.9(3) ?
N3 C4 C5 C21 . . . . 121.8(2) ?
N3 C13 C14 C15 . . . . -166.8(2) ?
N3 C13 C14 C19 . . . . 16.2(4) ?
O4 C4 C5 N1 . . . . -176.4(3) ?
O4 C4 C5 C20 . . . . 65.7(4) ?
O4 C4 C5 C21 . . . . -58.6(4) ?
N4 C22 C23 C24 . . . . -179.9(2) ?
N4 C22 C23 C28 . . . . -5.8(4) ?
N4 C22 C27 C26 . . . . 177.9(2) ?
C4 N3 C13 C14 . . . . -90.8(3) ?
C5 N1 C2 O2 . . . . 179.3(2) ?
C5 N1 C2 N3 . . . . 0.2(3) ?
C5 N1 C6 C7 . . . . -89.7(3) ?
C6 N1 C2 O2 . . . . -8.7(4) ?
C6 N1 C2 N3 . . . . 172.15(19) ?
C6 N1 C5 C4 . . . . -174.0(2) ?
C6 N1 C5 C20 . . . . -56.9(3) ?
C6 N1 C5 C21 . . . . 70.1(3) ?
C6 C7 C8 N2 . . . . 169.59(19) ?
C8 N2 C9 C10 . . . . -174.54(19) ?
C8 N2 C11 C12 . . . . 174.95(19) ?
C9 N2 C8 C7 . . . . -167.98(19) ?
C9 N2 C11 C12 . . . . 51.9(3) ?
C10 N4 C12 C11 . . . . 64.9(2) ?
C10 N4 C22 C23 . . . . -68.4(3) ?
C10 N4 C22 C27 . . . . 115.3(3) ?
C11 N2 C8 C7 . . . . 67.8(3) ?
C11 N2 C9 C10 . . . . -49.5(3) ?
C12 N4 C10 C9 . . . . -63.9(3) ?
C12 N4 C22 C23 . . . . 158.3(2) ?
C12 N4 C22 C27 . . . . -17.9(3) ?
C13 N3 C4 O4 . . . . 11.6(4) ?
C13 N3 C4 C5 . . . . -168.7(2) ?
C13 C14 C15 Cl1 . . . . 5.5(3) ?
C13 C14 C15 C16 . . . . -174.5(2) ?
C13 C14 C19 C18 . . . . 175.8(3) ?
C14 C15 C16 C17 . . . . -2.2(4) ?
C15 C14 C19 C18 . . . . -1.3(4) ?
C15 C16 C17 Cl2 . . . . 179.2(2) ?
C15 C16 C17 C18 . . . . 0.1(4) ?
C16 C17 C18 C19 . . . . 1.2(4) ?
C17 C18 C19 C14 . . . . -0.6(4) ?
C19 C14 C15 Cl1 . . . . -177.3(2) ?
C19 C14 C15 C16 . . . . 2.7(4) ?
C22 N4 C10 C9 . . . . 159.0(2) ?
C22 N4 C12 C11 . . . . -158.8(2) ?
C22 C23 C24 C25 . . . . 2.2(4) ?
C23 C22 C27 C26 . . . . 1.6(4) ?
C23 C24 C25 C26 . . . . 0.9(4) ?
C24 C25 C26 C27 . . . . -2.7(4) ?
C25 C26 C27 C22 . . . . 1.4(4) ?
C27 C22 C23 C24 . . . . -3.5(4) ?
C27 C22 C23 C28 . . . . 170.7(2) ?
C28 C23 C24 C25 . . . . -172.0(3) ?
